data_4337275
loop_
_publ_author_name
'Hutchings, Amy-Jayne'
'Habib, Fatemah'
'Holmberg, Rebecca J.'
'Korobkov, Ilia'
'Murugesu, Muralee'

_publ_section_title
;
 Structural rearrangement through lanthanide contraction in dinuclear
 complexes.
;
_journal_issue 4
_journal_name_full 'Inorganic chemistry'
_journal_page_first 2102
_journal_page_last 2112
_journal_paper_doi 10.1021/ic402682r
_journal_volume 53
_journal_year 2014
_chemical_formula_sum 'C49.25 H46 N9 O11.25 S3 Tb2'
_chemical_formula_weight 1357.97
_chemical_name_systematic
; 
 ? 
;
_space_group_IT_number 2
_symmetry_cell_setting triclinic
_symmetry_space_group_name_Hall '-P 1'
_symmetry_space_group_name_H-M 'P -1'
_atom_sites_solution_hydrogens geom
_atom_sites_solution_primary direct
_atom_sites_solution_secondary difmap
_audit_creation_method SHELXL-97
_cell_angle_alpha 108.212(2)
_cell_angle_beta 100.0090(10)
_cell_angle_gamma 105.4310(10)
_cell_formula_units_Z 2
_cell_length_a 11.7308(5)
_cell_length_b 15.0179(6)
_cell_length_c 19.0123(7)
_cell_measurement_reflns_used 9823
_cell_measurement_temperature 200(2)
_cell_measurement_theta_max 28.30
_cell_measurement_theta_min 2.48
_cell_volume 2943.7(2)
_computing_cell_refinement 'Bruker SAINT'
_computing_data_collection 'Bruker APEX2'
_computing_data_reduction 'Bruker SAINT'
_computing_molecular_graphics 'Bruker SHELXTL'
_computing_publication_material 'Bruker SHELXTL'
_computing_structure_refinement 'SHELXL-97 (Sheldrick, 2008)'
_computing_structure_solution 'SHELXS-97 (Sheldrick, 2008)'
_diffrn_ambient_temperature 200(2)
_diffrn_measured_fraction_theta_full 0.986
_diffrn_measured_fraction_theta_max 0.986
_diffrn_measurement_device_type 'Bruker APEX-II CCD'
_diffrn_measurement_method '\f and \w scans'
_diffrn_radiation_monochromator graphite
_diffrn_radiation_source 'fine-focus sealed tube'
_diffrn_radiation_type MoK\a
_diffrn_radiation_wavelength 0.71073
_diffrn_reflns_av_R_equivalents 0.0197
_diffrn_reflns_av_sigmaI/netI 0.0249
_diffrn_reflns_limit_h_max 15
_diffrn_reflns_limit_h_min -15
_diffrn_reflns_limit_k_max 16
_diffrn_reflns_limit_k_min -20
_diffrn_reflns_limit_l_max 25
_diffrn_reflns_limit_l_min -20
_diffrn_reflns_number 43144
_diffrn_reflns_theta_full 28.32
_diffrn_reflns_theta_max 28.32
_diffrn_reflns_theta_min 1.52
_exptl_absorpt_coefficient_mu 2.550
_exptl_absorpt_correction_T_max 0.7846
_exptl_absorpt_correction_T_min 0.7166
_exptl_absorpt_correction_type none
_exptl_crystal_colour yellow
_exptl_crystal_density_diffrn 1.532
_exptl_crystal_density_method 'not measured'
_exptl_crystal_description block
_exptl_crystal_F_000 1345
_exptl_crystal_size_max 0.14
_exptl_crystal_size_mid 0.10
_exptl_crystal_size_min 0.10
_refine_diff_density_max 2.042
_refine_diff_density_min -1.519
_refine_diff_density_rms 0.166
_refine_ls_extinction_method none
_refine_ls_goodness_of_fit_ref 1.047
_refine_ls_hydrogen_treatment constr
_refine_ls_matrix_type full
_refine_ls_number_parameters 668
_refine_ls_number_reflns 14461
_refine_ls_number_restraints 2
_refine_ls_restrained_S_all 1.047
_refine_ls_R_factor_all 0.0530
_refine_ls_R_factor_gt 0.0429
_refine_ls_shift/su_max 0.001
_refine_ls_shift/su_mean 0.000
_refine_ls_structure_factor_coef Fsqd
_refine_ls_weighting_details 'calc w=1/[\s^2^(Fo^2^)+(0.0469P)^2^+24.8232P] where P=(Fo^2^+2Fc^2^)/3'
_refine_ls_weighting_scheme calc
_refine_ls_wR_factor_gt 0.1158
_refine_ls_wR_factor_ref 0.1232
_reflns_number_gt 12265
_reflns_number_total 14461
_reflns_threshold_expression >2sigma(I)
_cod_data_source_file ic402682r_si_015.cif
_cod_data_source_block mm174
_cod_depositor_comments
;
The following automatic conversions were performed:

'_symmetry_cell_setting' value 'Triclinic' changed to 'triclinic'
according to
/usr/data/users/saulius/automatic-downloads/current/ACS/lib/dictionaries/cif_core.dic
dictionary named 'cif_core.dic' version 2.4.2 from 2011-04-26.

Automatic conversion script
Id: cif_fix_values 2281 2013-09-26 08:29:07Z andrius 
;
_cod_original_sg_symbol_H-M P-1
_cod_database_code 4337275

loop_
_symmetry_equiv_pos_as_xyz
'x, y, z'
'-x, -y, -z'

loop_
_atom_site_label
_atom_site_type_symbol
_atom_site_fract_x
_atom_site_fract_y
_atom_site_fract_z
_atom_site_U_iso_or_equiv
_atom_site_adp_type
_atom_site_occupancy
_atom_site_symmetry_multiplicity
_atom_site_calc_flag
_atom_site_refinement_flags
Tb2 Tb 0.88468(2) 0.201118(17) 0.329830(13) 0.02145(7) Uani 1 1 d .
Tb1 Tb 0.86528(2) 0.207056(17) 0.141375(13) 0.01904(7) Uani 1 1 d .
S1 S 1.32657(16) 0.45113(14) 0.48805(14) 0.0595(6) Uani 1 1 d .
S2 S 0.8606(3) 0.12391(18) 0.57463(14) 0.0761(8) Uani 1 1 d .
S3 S 0.70201(14) -0.18074(11) 0.03059(11) 0.0391(3) Uani 1 1 d .
N3 N 0.6350(4) 0.1756(3) 0.0904(2) 0.0243(9) Uani 1 1 d .
N2 N 0.6132(4) 0.2405(3) 0.0553(3) 0.0270(9) Uani 1 1 d .
H2A H 0.5423 0.2263 0.0222 0.032 Uiso 1 1 calc R
N5 N 1.0279(4) 0.1552(4) 0.0819(3) 0.0271(9) Uani 1 1 d .
N4 N 1.0248(4) 0.1629(4) 0.0096(3) 0.0299(10) Uani 1 1 d .
H4B H 1.0775 0.1475 -0.0157 0.036 Uiso 1 1 calc R
N8 N 0.8292(4) 0.3551(3) 0.3946(3) 0.0271(9) Uani 1 1 d .
N6 N 0.7382(4) 0.3347(4) 0.4311(3) 0.0299(10) Uani 1 1 d .
H6A H 0.7290 0.3816 0.4689 0.036 Uiso 1 1 calc R
N1 N 1.0860(5) 0.3247(4) 0.4073(3) 0.0366(11) Uani 1 1 d .
N9 N 0.8859(5) 0.1846(4) 0.4532(3) 0.0369(11) Uani 1 1 d .
N7 N 0.7806(4) 0.0238(4) 0.0608(3) 0.0300(10) Uani 1 1 d .
O4 O 0.7458(3) 0.1377(3) 0.2081(2) 0.0230(7) Uani 1 1 d .
O3 O 0.7544(4) 0.0138(3) 0.2762(2) 0.0310(8) Uani 1 1 d .
O9 O 0.8057(4) 0.3452(3) 0.1228(2) 0.0310(8) Uani 1 1 d .
O7 O 0.9824(3) 0.1560(3) 0.2262(2) 0.0262(8) Uani 1 1 d .
O8 O 1.0432(4) 0.1130(3) 0.3483(2) 0.0354(9) Uani 1 1 d .
O6 O 0.8582(4) 0.2084(3) 0.0149(2) 0.0297(8) Uani 1 1 d .
O1 O 0.9068(3) 0.3139(3) 0.2675(2) 0.0247(7) Uani 1 1 d .
O2 O 1.0582(4) 0.3714(3) 0.1923(2) 0.0292(8) Uani 1 1 d .
O5 O 0.6815(4) 0.1750(3) 0.3518(2) 0.0336(9) Uani 1 1 d .
C1 C 0.6470(5) 0.0566(4) 0.1847(3) 0.0224(10) Uani 1 1 d .
C2 C 0.6461(5) -0.0114(4) 0.2218(3) 0.0296(11) Uani 1 1 d .
C3 C 0.5425(6) -0.0957(4) 0.2006(4) 0.0342(13) Uani 1 1 d .
H3A H 0.5424 -0.1421 0.2251 0.041 Uiso 1 1 calc R
C4 C 0.4380(6) -0.1120(4) 0.1429(4) 0.0349(13) Uani 1 1 d .
H4A H 0.3665 -0.1687 0.1293 0.042 Uiso 1 1 calc R
C5 C 0.4380(5) -0.0470(4) 0.1059(3) 0.0287(11) Uani 1 1 d .
H5A H 0.3666 -0.0590 0.0669 0.034 Uiso 1 1 calc R
C6 C 0.5428(5) 0.0373(4) 0.1252(3) 0.0241(10) Uani 1 1 d .
C7 C 0.7638(8) -0.0518(6) 0.3161(5) 0.0535(19) Uani 1 1 d .
H7A H 0.7069 -0.1194 0.2838 0.080 Uiso 1 1 calc R
H7B H 0.7424 -0.0285 0.3646 0.080 Uiso 1 1 calc R
H7C H 0.8483 -0.0523 0.3272 0.080 Uiso 1 1 calc R
C8 C 0.5383(5) 0.1062(4) 0.0865(3) 0.0253(10) Uani 1 1 d .
H8A H 0.4605 0.1000 0.0569 0.030 Uiso 1 1 calc R
C9 C 0.7072(5) 0.3262(4) 0.0751(3) 0.0269(11) Uani 1 1 d .
C10 C 0.6882(6) 0.3979(5) 0.0390(4) 0.0344(12) Uani 1 1 d .
C11 C 0.5967(7) 0.3679(5) -0.0297(4) 0.0431(15) Uani 1 1 d .
H11A H 0.5422 0.3007 -0.0537 0.052 Uiso 1 1 calc R
C12 C 0.5857(9) 0.4367(7) -0.0629(5) 0.059(2) Uani 1 1 d .
H12A H 0.5241 0.4162 -0.1099 0.070 Uiso 1 1 calc R
C13 C 0.6640(8) 0.5346(6) -0.0278(6) 0.060(2) Uani 1 1 d .
H13A H 0.6561 0.5814 -0.0506 0.072 Uiso 1 1 calc R
C14 C 0.7543(9) 0.5645(6) 0.0409(7) 0.073(3) Uani 1 1 d .
H14A H 0.8075 0.6320 0.0656 0.087 Uiso 1 1 calc R
C15 C 0.7668(7) 0.4958(6) 0.0733(6) 0.059(2) Uani 1 1 d .
H15A H 0.8299 0.5162 0.1196 0.071 Uiso 1 1 calc R
C16 C 1.0704(5) 0.1177(4) 0.2294(3) 0.0272(11) Uani 1 1 d .
C17 C 1.1080(6) 0.0938(5) 0.2936(3) 0.0319(12) Uani 1 1 d .
C18 C 1.2006(7) 0.0551(6) 0.3019(4) 0.0491(18) Uani 1 1 d .
H18A H 1.2234 0.0406 0.3465 0.059 Uiso 1 1 calc R
C19 C 1.2616(8) 0.0369(8) 0.2449(5) 0.062(2) Uani 1 1 d .
H19A H 1.3268 0.0111 0.2506 0.075 Uiso 1 1 calc R
C20 C 1.2260(7) 0.0568(6) 0.1807(4) 0.0513(19) Uani 1 1 d .
H20A H 1.2658 0.0427 0.1412 0.062 Uiso 1 1 calc R
C21 C 1.1318(6) 0.0977(5) 0.1715(4) 0.0355(13) Uani 1 1 d .
C22 C 1.1048(9) 0.1201(9) 0.4234(5) 0.071(3) Uani 1 1 d .
H22A H 1.1610 0.0819 0.4180 0.106 Uiso 1 1 calc R
H22B H 1.0435 0.0929 0.4472 0.106 Uiso 1 1 calc R
H22C H 1.1518 0.1902 0.4559 0.106 Uiso 1 1 calc R
C23 C 1.1061(5) 0.1157(5) 0.1013(4) 0.0339(12) Uani 1 1 d .
H23A H 1.1514 0.0963 0.0660 0.041 Uiso 1 1 calc R
C24 C 0.9366(5) 0.1951(4) -0.0191(3) 0.0258(10) Uani 1 1 d .
C25 C 0.9429(5) 0.2162(5) -0.0900(3) 0.0319(12) Uani 1 1 d .
C26 C 0.9963(7) 0.1695(6) -0.1428(4) 0.0429(15) Uani 1 1 d .
H26A H 1.0278 0.1194 -0.1368 0.052 Uiso 1 1 calc R
C27 C 1.0025(8) 0.1988(7) -0.2066(4) 0.056(2) Uani 1 1 d .
H27A H 1.0386 0.1680 -0.2440 0.067 Uiso 1 1 calc R
C28 C 0.9571(9) 0.2706(7) -0.2147(4) 0.062(2) Uani 1 1 d .
H28A H 0.9630 0.2902 -0.2572 0.074 Uiso 1 1 calc R
C29 C 0.9025(8) 0.3157(6) -0.1614(5) 0.0553(19) Uani 1 1 d .
H29A H 0.8698 0.3648 -0.1684 0.066 Uiso 1 1 calc R
C30 C 0.8952(6) 0.2900(5) -0.0985(4) 0.0383(14) Uani 1 1 d .
H30A H 0.8588 0.3215 -0.0616 0.046 Uiso 1 1 calc R
C31 C 0.9778(5) 0.4091(4) 0.2977(3) 0.0219(9) Uani 1 1 d .
C32 C 1.0609(5) 0.4446(4) 0.2599(3) 0.0285(11) Uani 1 1 d .
C33 C 1.1395(6) 0.5421(4) 0.2897(4) 0.0366(13) Uani 1 1 d .
H33A H 1.1977 0.5639 0.2643 0.044 Uiso 1 1 calc R
C34 C 1.1325(6) 0.6088(4) 0.3581(4) 0.0412(15) Uani 1 1 d .
H34A H 1.1860 0.6763 0.3790 0.049 Uiso 1 1 calc R
C35 C 1.0491(6) 0.5770(4) 0.3947(4) 0.0365(13) Uani 1 1 d .
H35A H 1.0435 0.6235 0.4401 0.044 Uiso 1 1 calc R
C36 C 0.9710(5) 0.4765(4) 0.3664(3) 0.0282(11) Uani 1 1 d .
C37 C 1.1296(8) 0.4055(6) 0.1467(4) 0.059(2) Uani 1 1 d .
H37A H 1.1944 0.4695 0.1792 0.088 Uiso 1 1 calc R
H37B H 1.0764 0.4141 0.1053 0.088 Uiso 1 1 calc R
H37C H 1.1671 0.3565 0.1242 0.088 Uiso 1 1 calc R
C38 C 0.8831(6) 0.4466(4) 0.4065(3) 0.0318(12) Uani 1 1 d .
H38A H 0.8646 0.4967 0.4428 0.038 Uiso 1 1 calc R
C39 C 0.6651(5) 0.2390(4) 0.4049(3) 0.0289(11) Uani 1 1 d .
C40 C 0.5699(5) 0.2108(5) 0.4440(4) 0.0340(12) Uani 1 1 d .
C41 C 0.5313(8) 0.2793(6) 0.4915(5) 0.059(2) Uani 1 1 d .
H41A H 0.5632 0.3480 0.4997 0.071 Uiso 1 1 calc R
C42 C 0.4435(9) 0.2453(8) 0.5275(6) 0.072(3) Uani 1 1 d .
H42A H 0.4154 0.2918 0.5600 0.087 Uiso 1 1 calc R
C43 C 0.3987(7) 0.1491(8) 0.5171(5) 0.062(2) Uani 1 1 d .
H43A H 0.3407 0.1280 0.5429 0.074 Uiso 1 1 calc R
C44 C 0.4364(7) 0.0815(7) 0.4696(6) 0.061(2) Uani 1 1 d .
H44A H 0.4042 0.0129 0.4618 0.073 Uiso 1 1 calc R
C45 C 0.5216(6) 0.1122(6) 0.4326(5) 0.0485(17) Uani 1 1 d .
H45A H 0.5468 0.0645 0.3990 0.058 Uiso 1 1 calc R
C46 C 1.1852(5) 0.3768(4) 0.4399(4) 0.0322(12) Uani 1 1 d .
C47 C 0.8759(6) 0.1605(5) 0.5037(4) 0.0379(13) Uani 1 1 d .
C48 C 0.7468(5) -0.0603(4) 0.0493(3) 0.0267(11) Uani 1 1 d .
O10 O 0.4115(16) 0.7136(12) 0.2583(10) 0.152(6) Uiso 0.75 1 d PD
H10A H 0.4518 0.6887 0.2828 0.228 Uiso 0.75 1 calc PR
C49 C 0.3840(16) 0.7928(12) 0.3125(10) 0.094(5) Uiso 0.75 1 d PD
H49A H 0.3643 0.7729 0.3546 0.141 Uiso 0.75 1 calc PR
H49B H 0.3134 0.8043 0.2856 0.141 Uiso 0.75 1 calc PR
H49C H 0.4558 0.8542 0.3336 0.141 Uiso 0.75 1 calc PR
O11 O 0.600(2) 0.3690(16) 0.2515(13) 0.136(7) Uiso 0.50 1 d PD
H11B H 0.5400 0.3464 0.2673 0.204 Uiso 0.50 1 calc PR
C50 C 0.602(3) 0.4655(17) 0.2486(16) 0.100(8) Uiso 0.50 1 d PD
H50A H 0.5448 0.4884 0.2749 0.150 Uiso 0.50 1 calc PR
H50B H 0.5785 0.4589 0.1947 0.150 Uiso 0.50 1 calc PR
H50C H 0.6859 0.5141 0.2743 0.150 Uiso 0.50 1 calc PR
O12 O 0.762(4) 0.689(3) 0.328(2) 0.180(15) Uiso 0.35 1 d P
H12B H 0.6818 0.6952 0.3203 0.269 Uiso 0.35 1 d PR
H12C H 0.7646 0.6346 0.2827 0.269 Uiso 0.35 1 d PR
O13 O 0.404(3) 0.417(3) 0.3100(19) 0.114(10) Uiso 0.30 1 d P
H13B H 0.4534 0.4609 0.2914 0.171 Uiso 0.30 1 d PR
H13C H 0.4233 0.3530 0.2974 0.171 Uiso 0.30 1 d PR
O14 O 0.427(2) 0.5472(18) 0.2709(14) 0.096(7) Uiso 0.35 1 d P
H14B H 0.4116 0.5396 0.3167 0.144 Uiso 0.35 1 d PR
H14C H 0.4356 0.6165 0.2736 0.144 Uiso 0.35 1 d PR

loop_
_atom_site_aniso_label
_atom_site_aniso_U_11
_atom_site_aniso_U_22
_atom_site_aniso_U_33
_atom_site_aniso_U_23
_atom_site_aniso_U_13
_atom_site_aniso_U_12
Tb2 0.02288(12) 0.02094(12) 0.01806(12) 0.00535(9) 0.00504(9) 0.00654(9)
Tb1 0.01779(11) 0.01961(11) 0.01775(11) 0.00500(9) 0.00471(8) 0.00595(8)
S1 0.0268(8) 0.0371(9) 0.0848(15) -0.0056(9) 0.0037(8) 0.0066(7)
S2 0.130(2) 0.0550(12) 0.0525(12) 0.0343(11) 0.0395(14) 0.0202(14)
S3 0.0313(7) 0.0289(7) 0.0608(10) 0.0189(7) 0.0150(7) 0.0122(6)
N3 0.025(2) 0.025(2) 0.021(2) 0.0072(17) 0.0042(17) 0.0094(17)
N2 0.027(2) 0.025(2) 0.029(2) 0.0099(19) 0.0039(18) 0.0114(18)
N5 0.025(2) 0.031(2) 0.023(2) 0.0071(19) 0.0075(18) 0.0108(19)
N4 0.030(2) 0.037(3) 0.024(2) 0.009(2) 0.0131(19) 0.014(2)
N8 0.025(2) 0.027(2) 0.025(2) 0.0038(18) 0.0096(18) 0.0071(18)
N6 0.030(2) 0.029(2) 0.026(2) 0.0043(19) 0.0133(19) 0.0080(19)
N1 0.033(3) 0.034(3) 0.035(3) 0.011(2) 0.002(2) 0.007(2)
N9 0.045(3) 0.047(3) 0.024(2) 0.018(2) 0.010(2) 0.019(2)
N7 0.027(2) 0.026(2) 0.031(2) 0.0048(19) 0.0100(19) 0.0068(19)
O4 0.0227(17) 0.0199(17) 0.0210(17) 0.0059(14) 0.0045(14) 0.0019(14)
O3 0.036(2) 0.0248(19) 0.030(2) 0.0114(16) 0.0045(17) 0.0090(16)
O9 0.029(2) 0.0229(18) 0.036(2) 0.0082(16) 0.0028(17) 0.0080(16)
O7 0.0238(18) 0.035(2) 0.0248(18) 0.0120(16) 0.0076(15) 0.0163(16)
O8 0.041(2) 0.047(2) 0.028(2) 0.0174(19) 0.0103(18) 0.026(2)
O6 0.0273(19) 0.038(2) 0.030(2) 0.0167(18) 0.0140(16) 0.0139(17)
O1 0.0263(18) 0.0173(16) 0.0215(17) 0.0016(14) 0.0050(14) 0.0017(14)
O2 0.031(2) 0.0238(18) 0.0272(19) 0.0069(15) 0.0107(16) 0.0013(15)
O5 0.032(2) 0.029(2) 0.031(2) 0.0016(17) 0.0105(17) 0.0065(17)
C1 0.021(2) 0.018(2) 0.022(2) 0.0006(19) 0.0074(19) 0.0048(18)
C2 0.035(3) 0.023(3) 0.026(3) 0.005(2) 0.009(2) 0.008(2)
C3 0.038(3) 0.024(3) 0.039(3) 0.010(2) 0.017(3) 0.006(2)
C4 0.031(3) 0.024(3) 0.039(3) 0.004(2) 0.013(2) 0.000(2)
C5 0.023(2) 0.026(3) 0.030(3) 0.002(2) 0.008(2) 0.005(2)
C6 0.022(2) 0.022(2) 0.022(2) 0.001(2) 0.0073(19) 0.0052(19)
C7 0.060(5) 0.045(4) 0.061(5) 0.036(4) 0.003(4) 0.016(3)
C8 0.021(2) 0.026(2) 0.023(2) 0.003(2) 0.0044(19) 0.008(2)
C9 0.028(3) 0.024(2) 0.028(3) 0.006(2) 0.007(2) 0.012(2)
C10 0.038(3) 0.031(3) 0.040(3) 0.016(3) 0.012(3) 0.016(2)
C11 0.051(4) 0.037(3) 0.040(4) 0.016(3) 0.006(3) 0.017(3)
C12 0.073(6) 0.061(5) 0.061(5) 0.039(4) 0.018(4) 0.032(4)
C13 0.069(5) 0.057(5) 0.079(6) 0.049(5) 0.028(5) 0.027(4)
C14 0.065(6) 0.039(4) 0.113(8) 0.045(5) 0.015(5) 0.004(4)
C15 0.048(4) 0.035(4) 0.081(6) 0.028(4) -0.005(4) 0.001(3)
C16 0.027(3) 0.030(3) 0.023(2) 0.007(2) 0.006(2) 0.013(2)
C17 0.035(3) 0.035(3) 0.027(3) 0.008(2) 0.006(2) 0.019(2)
C18 0.053(4) 0.072(5) 0.039(4) 0.027(4) 0.015(3) 0.041(4)
C19 0.060(5) 0.102(7) 0.055(5) 0.035(5) 0.025(4) 0.062(5)
C20 0.054(4) 0.076(5) 0.047(4) 0.026(4) 0.028(3) 0.046(4)
C21 0.038(3) 0.047(4) 0.030(3) 0.016(3) 0.012(2) 0.023(3)
C22 0.088(6) 0.130(9) 0.040(4) 0.045(5) 0.030(4) 0.083(7)
C23 0.032(3) 0.046(3) 0.032(3) 0.015(3) 0.016(2) 0.022(3)
C24 0.026(3) 0.027(3) 0.023(2) 0.009(2) 0.006(2) 0.006(2)
C25 0.027(3) 0.041(3) 0.025(3) 0.015(2) 0.003(2) 0.006(2)
C26 0.048(4) 0.055(4) 0.030(3) 0.016(3) 0.020(3) 0.018(3)
C27 0.058(5) 0.083(6) 0.036(4) 0.026(4) 0.027(3) 0.028(4)
C28 0.075(6) 0.080(6) 0.035(4) 0.033(4) 0.015(4) 0.019(5)
C29 0.071(5) 0.057(5) 0.044(4) 0.028(4) 0.010(4) 0.025(4)
C30 0.041(3) 0.047(4) 0.034(3) 0.026(3) 0.009(3) 0.014(3)
C31 0.024(2) 0.018(2) 0.019(2) 0.0045(18) 0.0032(18) 0.0046(18)
C32 0.033(3) 0.022(2) 0.025(3) 0.007(2) 0.006(2) 0.005(2)
C33 0.040(3) 0.029(3) 0.034(3) 0.014(3) 0.009(3) 0.000(2)
C34 0.049(4) 0.021(3) 0.036(3) 0.003(2) 0.008(3) -0.003(3)
C35 0.047(4) 0.019(3) 0.034(3) 0.004(2) 0.011(3) 0.006(2)
C36 0.028(3) 0.022(2) 0.026(3) 0.002(2) 0.006(2) 0.005(2)
C37 0.070(5) 0.045(4) 0.040(4) 0.001(3) 0.032(4) -0.006(4)
C38 0.036(3) 0.026(3) 0.025(3) 0.001(2) 0.006(2) 0.010(2)
C39 0.026(3) 0.031(3) 0.029(3) 0.011(2) 0.007(2) 0.008(2)
C40 0.026(3) 0.041(3) 0.036(3) 0.015(3) 0.010(2) 0.011(2)
C41 0.061(5) 0.054(5) 0.066(5) 0.020(4) 0.043(4) 0.013(4)
C42 0.066(6) 0.083(7) 0.081(7) 0.031(5) 0.052(5) 0.026(5)
C43 0.038(4) 0.097(7) 0.063(5) 0.050(5) 0.020(4) 0.016(4)
C44 0.036(4) 0.074(6) 0.094(7) 0.059(5) 0.019(4) 0.017(4)
C45 0.038(4) 0.049(4) 0.068(5) 0.033(4) 0.018(3) 0.015(3)
C46 0.031(3) 0.026(3) 0.035(3) 0.005(2) 0.008(2) 0.011(2)
C47 0.045(4) 0.044(3) 0.035(3) 0.018(3) 0.018(3) 0.023(3)
C48 0.023(2) 0.034(3) 0.024(2) 0.008(2) 0.008(2) 0.013(2)

loop_
_atom_type_symbol
_atom_type_description
_atom_type_scat_dispersion_real
_atom_type_scat_dispersion_imag
_atom_type_scat_source
C C 0.0033 0.0016 'International Tables Vol C Tables 4.2.6.8 and 6.1.1.4'
H H 0.0000 0.0000 'International Tables Vol C Tables 4.2.6.8 and 6.1.1.4'
N N 0.0061 0.0033 'International Tables Vol C Tables 4.2.6.8 and 6.1.1.4'
O O 0.0106 0.0060 'International Tables Vol C Tables 4.2.6.8 and 6.1.1.4'
S S 0.1246 0.1234 'International Tables Vol C Tables 4.2.6.8 and 6.1.1.4'
Tb Tb -0.1723 4.1537 'International Tables Vol C Tables 4.2.6.8 and 6.1.1.4'

loop_
_geom_angle_atom_site_label_1
_geom_angle_atom_site_label_2
_geom_angle_atom_site_label_3
_geom_angle
O4 Tb2 O1 66.73(12)
O4 Tb2 N1 142.17(15)
O1 Tb2 N1 78.42(15)
O4 Tb2 N9 136.92(16)
O1 Tb2 N9 144.35(16)
N1 Tb2 N9 80.62(19)
O4 Tb2 O5 74.50(13)
O1 Tb2 O5 105.79(14)
N1 Tb2 O5 131.46(16)
N9 Tb2 O5 68.48(17)
O4 Tb2 O7 67.75(12)
O1 Tb2 O7 68.19(13)
N1 Tb2 O7 86.40(16)
N9 Tb2 O7 138.59(15)
O5 Tb2 O7 140.96(13)
O4 Tb2 N8 99.93(14)
O1 Tb2 N8 66.05(14)
N1 Tb2 N8 77.82(17)
N9 Tb2 N8 81.56(17)
O5 Tb2 N8 61.78(14)
O7 Tb2 N8 133.65(14)
O4 Tb2 O3 63.47(12)
O1 Tb2 O3 129.50(12)
N1 Tb2 O3 144.33(15)
N9 Tb2 O3 82.65(16)
O5 Tb2 O3 68.52(13)
O7 Tb2 O3 85.67(13)
N8 Tb2 O3 130.26(14)
O4 Tb2 O8 116.54(13)
O1 Tb2 O8 122.25(13)
N1 Tb2 O8 70.08(16)
N9 Tb2 O8 75.80(16)
O5 Tb2 O8 131.44(14)
O7 Tb2 O8 62.82(12)
N8 Tb2 O8 143.09(14)
O3 Tb2 O8 75.38(14)
O4 Tb2 Tb1 39.22(8)
O1 Tb2 Tb1 39.31(9)
N1 Tb2 Tb1 103.45(13)
N9 Tb2 Tb1 175.66(14)
O5 Tb2 Tb1 109.21(10)
O7 Tb2 Tb1 41.29(8)
N8 Tb2 Tb1 100.69(11)
O3 Tb2 Tb1 93.08(9)
O8 Tb2 Tb1 104.00(9)
O4 Tb1 O1 67.46(12)
O4 Tb1 O7 69.35(13)
O1 Tb1 O7 70.02(13)
O4 Tb1 O6 141.46(13)
O1 Tb1 O6 141.13(13)
O7 Tb1 O6 134.90(13)
O4 Tb1 O9 109.74(13)
O1 Tb1 O9 78.70(13)
O7 Tb1 O9 146.45(13)
O6 Tb1 O9 67.46(14)
O4 Tb1 N7 75.46(14)
O1 Tb1 N7 139.71(15)
O7 Tb1 N7 82.84(15)
O6 Tb1 N7 78.88(15)
O9 Tb1 N7 130.30(15)
O4 Tb1 N5 130.36(14)
O1 Tb1 N5 123.97(14)
O7 Tb1 N5 71.47(14)
O6 Tb1 N5 63.62(14)
O9 Tb1 N5 119.77(15)
N7 Tb1 N5 70.51(15)
O4 Tb1 N3 66.59(13)
O1 Tb1 N3 101.05(13)
O7 Tb1 N3 134.85(13)
O6 Tb1 N3 80.09(13)
O9 Tb1 N3 62.18(13)
N7 Tb1 N3 77.25(15)
N5 Tb1 N3 134.89(14)
O4 Tb1 O2 129.85(12)
O1 Tb1 O2 63.21(12)
O7 Tb1 O2 85.76(13)
O6 Tb1 O2 86.53(13)
O9 Tb1 O2 69.16(13)
N7 Tb1 O2 145.40(14)
N5 Tb1 O2 74.90(14)
N3 Tb1 O2 131.05(13)
O4 Tb1 Tb2 39.53(9)
O1 Tb1 Tb2 39.91(9)
O7 Tb1 Tb2 42.98(9)
O6 Tb1 Tb2 177.88(9)
O9 Tb1 Tb2 114.36(10)
N7 Tb1 Tb2 100.31(12)
N5 Tb1 Tb2 114.28(10)
N3 Tb1 Tb2 101.68(10)
O2 Tb1 Tb2 93.12(8)
C8 N3 N2 115.8(4)
C8 N3 Tb1 131.1(4)
N2 N3 Tb1 112.8(3)
C9 N2 N3 116.0(4)
C23 N5 N4 112.5(5)
C23 N5 Tb1 132.9(4)
N4 N5 Tb1 114.3(3)
C24 N4 N5 116.6(4)
C38 N8 N6 117.1(5)
C38 N8 Tb2 129.6(4)
N6 N8 Tb2 112.6(3)
C39 N6 N8 115.7(5)
C46 N1 Tb2 173.6(5)
C47 N9 Tb2 168.6(6)
C48 N7 Tb1 156.1(4)
C1 O4 Tb1 131.8(3)
C1 O4 Tb2 122.4(3)
Tb1 O4 Tb2 101.26(13)
C2 O3 C7 117.8(5)
C2 O3 Tb2 113.8(3)
C7 O3 Tb2 124.3(4)
C9 O9 Tb1 119.4(3)
C16 O7 Tb1 139.9(3)
C16 O7 Tb2 124.4(3)
Tb1 O7 Tb2 95.73(12)
C17 O8 C22 114.2(5)
C17 O8 Tb2 118.7(3)
C22 O8 Tb2 122.0(4)
C24 O6 Tb1 124.8(4)
C31 O1 Tb1 125.6(3)
C31 O1 Tb2 126.7(3)
Tb1 O1 Tb2 100.78(13)
C32 O2 C37 115.8(5)
C32 O2 Tb1 114.4(3)
C37 O2 Tb1 125.6(4)
C39 O5 Tb2 120.2(4)
O4 C1 C6 122.2(5)
O4 C1 C2 118.5(5)
C6 C1 C2 119.2(5)
O3 C2 C3 126.3(5)
O3 C2 C1 113.4(5)
C3 C2 C1 120.3(5)
C4 C3 C2 119.6(6)
C3 C4 C5 120.8(5)
C4 C5 C6 120.4(5)
C1 C6 C5 119.6(5)
C1 C6 C8 121.3(5)
C5 C6 C8 119.0(5)
N3 C8 C6 123.3(5)
O9 C9 N2 120.9(5)
O9 C9 C10 121.2(5)
N2 C9 C10 117.9(5)
C15 C10 C11 119.6(6)
C15 C10 C9 118.6(6)
C11 C10 C9 121.8(6)
C12 C11 C10 119.7(7)
C11 C12 C13 120.3(8)
C12 C13 C14 119.8(7)
C15 C14 C13 120.0(8)
C14 C15 C10 120.6(8)
O7 C16 C17 119.3(5)
O7 C16 C21 124.1(5)
C17 C16 C21 116.5(5)
C18 C17 O8 122.6(6)
C18 C17 C16 123.0(6)
O8 C17 C16 114.4(5)
C17 C18 C19 119.9(6)
C20 C19 C18 119.0(6)
C19 C20 C21 121.8(6)
C20 C21 C16 119.8(6)
C20 C21 C23 115.2(6)
C16 C21 C23 125.0(5)
N5 C23 C21 126.3(5)
O6 C24 N4 119.9(5)
O6 C24 C25 123.2(5)
N4 C24 C25 116.9(5)
C26 C25 C30 121.8(6)
C26 C25 C24 122.5(6)
C30 C25 C24 115.7(5)
C25 C26 C27 117.7(7)
C28 C27 C26 120.6(7)
C27 C28 C29 120.7(7)
C30 C29 C28 120.6(7)
C29 C30 C25 118.5(7)
O1 C31 C36 122.0(5)
O1 C31 C32 119.2(5)
C36 C31 C32 118.8(5)
C33 C32 O2 124.8(5)
C33 C32 C31 121.7(5)
O2 C32 C31 113.5(4)
C32 C33 C34 119.2(6)
C35 C34 C33 120.2(5)
C34 C35 C36 121.2(6)
C31 C36 C35 118.7(5)
C31 C36 C38 122.0(5)
C35 C36 C38 119.3(5)
N8 C38 C36 122.1(5)
O5 C39 N6 120.2(5)
O5 C39 C40 121.1(5)
N6 C39 C40 118.6(5)
C41 C40 C45 119.6(6)
C41 C40 C39 122.9(6)
C45 C40 C39 117.6(6)
C40 C41 C42 118.4(8)
C43 C42 C41 121.6(9)
C42 C43 C44 119.8(7)
C45 C44 C43 120.1(8)
C40 C45 C44 120.5(8)
N1 C46 S1 178.9(6)
N9 C47 S2 178.9(7)
N7 C48 S3 177.8(5)

loop_
_geom_bond_atom_site_label_1
_geom_bond_atom_site_label_2
_geom_bond_distance
Tb2 O4 2.324(4)
Tb2 O1 2.339(4)
Tb2 N1 2.438(5)
Tb2 N9 2.432(5)
Tb2 O5 2.442(4)
Tb2 O7 2.454(4)
Tb2 N8 2.567(5)
Tb2 O3 2.581(4)
Tb2 O8 2.589(4)
Tb2 Tb1 3.5811(3)
Tb1 O4 2.309(3)
Tb1 O1 2.310(4)
Tb1 O7 2.375(4)
Tb1 O6 2.399(4)
Tb1 O9 2.462(4)
Tb1 N7 2.507(5)
Tb1 N5 2.552(4)
Tb1 N3 2.566(4)
Tb1 O2 2.631(4)
S1 C46 1.638(6)
S2 C47 1.627(6)
S3 C48 1.643(6)
N3 C8 1.293(7)
N3 N2 1.392(6)
N2 C9 1.346(7)
N5 C23 1.280(7)
N5 N4 1.411(6)
N4 C24 1.355(7)
N8 C38 1.278(7)
N8 N6 1.389(6)
N6 C39 1.340(7)
N1 C46 1.145(8)
N9 C47 1.140(8)
N7 C48 1.154(7)
O4 C1 1.324(6)
O3 C2 1.368(7)
O3 C7 1.433(7)
O9 C9 1.239(7)
O7 C16 1.310(6)
O8 C17 1.396(7)
O8 C22 1.441(8)
O6 C24 1.236(6)
O1 C31 1.325(6)
O2 C32 1.394(7)
O2 C37 1.421(8)
O5 C39 1.241(7)
C1 C6 1.408(7)
C1 C2 1.410(8)
C2 C3 1.391(8)
C3 C4 1.405(9)
C4 C5 1.369(9)
C5 C6 1.405(7)
C6 C8 1.451(8)
C9 C10 1.490(8)
C10 C15 1.382(9)
C10 C11 1.395(9)
C11 C12 1.390(10)
C12 C13 1.380(12)
C13 C14 1.389(13)
C14 C15 1.382(11)
C16 C17 1.409(8)
C16 C21 1.415(8)
C17 C18 1.370(9)
C18 C19 1.396(10)
C19 C20 1.368(11)
C20 C21 1.409(9)
C21 C23 1.441(8)
C24 C25 1.487(7)
C25 C26 1.380(9)
C25 C30 1.407(9)
C26 C27 1.420(10)
C27 C28 1.360(13)
C28 C29 1.386(12)
C29 C30 1.376(9)
C31 C36 1.410(7)
C31 C32 1.399(7)
C32 C33 1.377(8)
C33 C34 1.402(9)
C34 C35 1.367(9)
C35 C36 1.412(8)
C36 C38 1.444(8)
C39 C40 1.489(8)
C40 C41 1.373(10)
C40 C45 1.368(10)
C41 C42 1.405(10)
C42 C43 1.336(14)
C43 C44 1.359(13)
C44 C45 1.381(10)
O10 C49 1.461(15)
O11 C50 1.460(17)

loop_
_geom_torsion_atom_site_label_1
_geom_torsion_atom_site_label_2
_geom_torsion_atom_site_label_3
_geom_torsion_atom_site_label_4
_geom_torsion
O1 Tb2 Tb1 O4 -120.7(2)
N1 Tb2 Tb1 O4 -172.53(19)
N9 Tb2 Tb1 O4 28.2(17)
O5 Tb2 Tb1 O4 -29.00(17)
O7 Tb2 Tb1 O4 119.2(2)
N8 Tb2 Tb1 O4 -92.65(17)
O3 Tb2 Tb1 O4 39.32(17)
O8 Tb2 Tb1 O4 115.01(18)
O4 Tb2 Tb1 O1 120.7(2)
N1 Tb2 Tb1 O1 -51.9(2)
N9 Tb2 Tb1 O1 148.9(17)
O5 Tb2 Tb1 O1 91.69(18)
O7 Tb2 Tb1 O1 -120.1(2)
N8 Tb2 Tb1 O1 28.03(18)
O3 Tb2 Tb1 O1 160.00(17)
O8 Tb2 Tb1 O1 -124.30(18)
O4 Tb2 Tb1 O7 -119.2(2)
O1 Tb2 Tb1 O7 120.1(2)
N1 Tb2 Tb1 O7 68.28(19)
N9 Tb2 Tb1 O7 -90.9(17)
O5 Tb2 Tb1 O7 -148.19(17)
N8 Tb2 Tb1 O7 148.16(17)
O3 Tb2 Tb1 O7 -79.87(17)
O8 Tb2 Tb1 O7 -4.18(18)
O4 Tb2 Tb1 O6 -119(3)
O1 Tb2 Tb1 O6 120(3)
N1 Tb2 Tb1 O6 68(3)
N9 Tb2 Tb1 O6 -91(3)
O5 Tb2 Tb1 O6 -148(3)
O7 Tb2 Tb1 O6 0(3)
N8 Tb2 Tb1 O6 148(3)
O3 Tb2 Tb1 O6 -80(3)
O8 Tb2 Tb1 O6 -4(3)
O4 Tb2 Tb1 O9 91.93(17)
O1 Tb2 Tb1 O9 -28.75(18)
N1 Tb2 Tb1 O9 -80.60(17)
N9 Tb2 Tb1 O9 120.2(17)
O5 Tb2 Tb1 O9 62.94(14)
O7 Tb2 Tb1 O9 -148.88(17)
N8 Tb2 Tb1 O9 -0.72(14)
O3 Tb2 Tb1 O9 131.25(14)
O8 Tb2 Tb1 O9 -153.05(15)
O4 Tb2 Tb1 N7 -51.59(18)
O1 Tb2 Tb1 N7 -172.27(18)
N1 Tb2 Tb1 N7 135.88(17)
N9 Tb2 Tb1 N7 -23.3(17)
O5 Tb2 Tb1 N7 -80.59(15)
O7 Tb2 Tb1 N7 67.60(18)
N8 Tb2 Tb1 N7 -144.24(15)
O3 Tb2 Tb1 N7 -12.27(14)
O8 Tb2 Tb1 N7 63.42(15)
O4 Tb2 Tb1 N5 -124.73(18)
O1 Tb2 Tb1 N5 114.59(18)
N1 Tb2 Tb1 N5 62.74(18)
N9 Tb2 Tb1 N5 -96.5(17)
O5 Tb2 Tb1 N5 -153.73(16)
O7 Tb2 Tb1 N5 -5.54(18)
N8 Tb2 Tb1 N5 142.62(15)
O3 Tb2 Tb1 N5 -85.41(15)
O8 Tb2 Tb1 N5 -9.72(16)
O4 Tb2 Tb1 N3 27.37(17)
O1 Tb2 Tb1 N3 -93.31(18)
N1 Tb2 Tb1 N3 -145.16(17)
N9 Tb2 Tb1 N3 55.6(17)
O5 Tb2 Tb1 N3 -1.63(14)
O7 Tb2 Tb1 N3 146.56(17)
N8 Tb2 Tb1 N3 -65.28(14)
O3 Tb2 Tb1 N3 66.69(14)
O8 Tb2 Tb1 N3 142.38(15)
O4 Tb2 Tb1 O2 160.44(17)
O1 Tb2 Tb1 O2 39.75(17)
N1 Tb2 Tb1 O2 -12.10(16)
N9 Tb2 Tb1 O2 -171.3(17)
O5 Tb2 Tb1 O2 131.44(14)
O7 Tb2 Tb1 O2 -80.37(17)
N8 Tb2 Tb1 O2 67.78(14)
O3 Tb2 Tb1 O2 -160.24(13)
O8 Tb2 Tb1 O2 -84.55(14)
O4 Tb1 N3 C8 -33.5(4)
O1 Tb1 N3 C8 -92.8(5)
O7 Tb1 N3 C8 -20.0(5)
O6 Tb1 N3 C8 126.8(5)
O9 Tb1 N3 C8 -163.6(5)
N7 Tb1 N3 C8 46.0(5)
N5 Tb1 N3 C8 90.9(5)
O2 Tb1 N3 C8 -156.7(4)
Tb2 Tb1 N3 C8 -52.0(5)
O4 Tb1 N3 N2 152.7(4)
O1 Tb1 N3 N2 93.3(3)
O7 Tb1 N3 N2 166.1(3)
O6 Tb1 N3 N2 -47.1(3)
O9 Tb1 N3 N2 22.5(3)
N7 Tb1 N3 N2 -127.8(3)
N5 Tb1 N3 N2 -82.9(4)
O2 Tb1 N3 N2 29.4(4)
Tb2 Tb1 N3 N2 134.1(3)
C8 N3 N2 C9 163.8(5)
Tb1 N3 N2 C9 -21.3(5)
O4 Tb1 N5 C23 -33.2(6)
O1 Tb1 N5 C23 54.9(6)
O7 Tb1 N5 C23 6.2(5)
O6 Tb1 N5 C23 -169.6(6)
O9 Tb1 N5 C23 151.4(5)
N7 Tb1 N5 C23 -82.6(6)
N3 Tb1 N5 C23 -129.5(5)
O2 Tb1 N5 C23 96.7(6)
Tb2 Tb1 N5 C23 10.2(6)
O4 Tb1 N5 N4 140.0(3)
O1 Tb1 N5 N4 -131.9(3)
O7 Tb1 N5 N4 179.4(4)
O6 Tb1 N5 N4 3.6(3)
O9 Tb1 N5 N4 -35.4(4)
N7 Tb1 N5 N4 90.6(4)
N3 Tb1 N5 N4 43.7(4)
O2 Tb1 N5 N4 -90.0(4)
Tb2 Tb1 N5 N4 -176.6(3)
C23 N5 N4 C24 173.9(5)
Tb1 N5 N4 C24 -0.7(6)
O4 Tb2 N8 C38 -100.2(5)
O1 Tb2 N8 C38 -41.3(5)
N1 Tb2 N8 C38 41.3(5)
N9 Tb2 N8 C38 123.5(5)
O5 Tb2 N8 C38 -166.5(6)
O7 Tb2 N8 C38 -31.5(6)
O3 Tb2 N8 C38 -163.7(5)
O8 Tb2 N8 C38 71.1(6)
Tb1 Tb2 N8 C38 -60.3(5)
O4 Tb2 N8 N6 90.2(4)
O1 Tb2 N8 N6 149.1(4)
N1 Tb2 N8 N6 -128.3(4)
N9 Tb2 N8 N6 -46.2(4)
O5 Tb2 N8 N6 23.9(3)
O7 Tb2 N8 N6 158.8(3)
O3 Tb2 N8 N6 26.7(4)
O8 Tb2 N8 N6 -98.5(4)
Tb1 Tb2 N8 N6 130.1(3)
C38 N8 N6 C39 165.8(5)
Tb2 N8 N6 C39 -23.2(6)
O4 Tb2 N1 C46 -76(5)
O1 Tb2 N1 C46 -99(5)
N9 Tb2 N1 C46 110(5)
O5 Tb2 N1 C46 160(5)
O7 Tb2 N1 C46 -30(5)
N8 Tb2 N1 C46 -167(5)
O3 Tb2 N1 C46 47(5)
O8 Tb2 N1 C46 32(5)
Tb1 Tb2 N1 C46 -68(5)
O4 Tb2 N9 C47 40(3)
O1 Tb2 N9 C47 160(3)
N1 Tb2 N9 C47 -145(3)
O5 Tb2 N9 C47 73(3)
O7 Tb2 N9 C47 -72(3)
N8 Tb2 N9 C47 136(3)
O3 Tb2 N9 C47 3(3)
O8 Tb2 N9 C47 -74(3)
Tb1 Tb2 N9 C47 14(4)
O4 Tb1 N7 C48 -34.2(10)
O1 Tb1 N7 C48 -10.8(12)
O7 Tb1 N7 C48 36.3(10)
O6 Tb1 N7 C48 174.8(11)
O9 Tb1 N7 C48 -137.9(10)
N5 Tb1 N7 C48 109.1(11)
N3 Tb1 N7 C48 -102.9(10)
O2 Tb1 N7 C48 108.0(10)
Tb2 Tb1 N7 C48 -3.2(11)
O1 Tb1 O4 C1 167.6(5)
O7 Tb1 O4 C1 -116.2(4)
O6 Tb1 O4 C1 21.3(5)
O9 Tb1 O4 C1 99.6(4)
N7 Tb1 O4 C1 -28.5(4)
N5 Tb1 O4 C1 -76.2(5)
N3 Tb1 O4 C1 53.7(4)
O2 Tb1 O4 C1 178.5(4)
Tb2 Tb1 O4 C1 -155.7(5)
O1 Tb1 O4 Tb2 -36.68(13)
O7 Tb1 O4 Tb2 39.50(13)
O6 Tb1 O4 Tb2 177.03(15)
O9 Tb1 O4 Tb2 -104.70(15)
N7 Tb1 O4 Tb2 127.21(17)
N5 Tb1 O4 Tb2 79.5(2)
N3 Tb1 O4 Tb2 -150.62(18)
O2 Tb1 O4 Tb2 -25.8(2)
O1 Tb2 O4 C1 -164.9(4)
N1 Tb2 O4 C1 170.6(4)
N9 Tb2 O4 C1 -18.3(5)
O5 Tb2 O4 C1 -49.7(4)
O7 Tb2 O4 C1 120.2(4)
N8 Tb2 O4 C1 -106.5(4)
O3 Tb2 O4 C1 23.7(3)
O8 Tb2 O4 C1 79.3(4)
Tb1 Tb2 O4 C1 158.7(4)
O1 Tb2 O4 Tb1 36.38(13)
N1 Tb2 O4 Tb1 11.9(3)
N9 Tb2 O4 Tb1 -176.99(19)
O5 Tb2 O4 Tb1 151.64(17)
O7 Tb2 O4 Tb1 -38.49(13)
N8 Tb2 O4 Tb1 94.78(15)
O3 Tb2 O4 Tb1 -134.99(18)
O8 Tb2 O4 Tb1 -79.38(17)
O4 Tb2 O3 C2 -23.9(3)
O1 Tb2 O3 C2 -34.2(4)
N1 Tb2 O3 C2 -168.8(4)
N9 Tb2 O3 C2 128.7(4)
O5 Tb2 O3 C2 59.0(4)
O7 Tb2 O3 C2 -91.1(4)
N8 Tb2 O3 C2 56.3(4)
O8 Tb2 O3 C2 -154.1(4)
Tb1 Tb2 O3 C2 -50.5(4)
O4 Tb2 O3 C7 179.4(6)
O1 Tb2 O3 C7 169.1(5)
N1 Tb2 O3 C7 34.4(6)
N9 Tb2 O3 C7 -28.1(5)
O5 Tb2 O3 C7 -97.8(5)
O7 Tb2 O3 C7 112.1(5)
N8 Tb2 O3 C7 -100.4(5)
O8 Tb2 O3 C7 49.1(5)
Tb1 Tb2 O3 C7 152.8(5)
O4 Tb1 O9 C9 -73.5(4)
O1 Tb1 O9 C9 -134.4(4)
O7 Tb1 O9 C9 -155.6(4)
O6 Tb1 O9 C9 65.2(4)
N7 Tb1 O9 C9 13.9(5)
N5 Tb1 O9 C9 102.8(4)
N3 Tb1 O9 C9 -25.3(4)
O2 Tb1 O9 C9 160.2(4)
Tb2 Tb1 O9 C9 -116.0(4)
O4 Tb1 O7 C16 144.2(6)
O1 Tb1 O7 C16 -143.2(6)
O6 Tb1 O7 C16 0.6(6)
O9 Tb1 O7 C16 -120.9(5)
N7 Tb1 O7 C16 67.1(6)
N5 Tb1 O7 C16 -4.7(5)
N3 Tb1 O7 C16 131.1(5)
O2 Tb1 O7 C16 -80.2(6)
Tb2 Tb1 O7 C16 -179.4(6)
O4 Tb1 O7 Tb2 -36.43(12)
O1 Tb1 O7 Tb2 36.19(12)
O6 Tb1 O7 Tb2 -179.99(14)
O9 Tb1 O7 Tb2 58.4(3)
N7 Tb1 O7 Tb2 -113.54(15)
N5 Tb1 O7 Tb2 174.68(17)
N3 Tb1 O7 Tb2 -49.6(2)
O2 Tb1 O7 Tb2 99.19(13)
O4 Tb2 O7 C16 -143.9(4)
O1 Tb2 O7 C16 143.3(4)
N1 Tb2 O7 C16 64.4(4)
N9 Tb2 O7 C16 -7.1(5)
O5 Tb2 O7 C16 -128.3(4)
N8 Tb2 O7 C16 133.7(4)
O3 Tb2 O7 C16 -80.8(4)
O8 Tb2 O7 C16 -5.1(4)
Tb1 Tb2 O7 C16 179.5(5)
O4 Tb2 O7 Tb1 36.61(12)
O1 Tb2 O7 Tb1 -36.17(12)
N1 Tb2 O7 Tb1 -115.14(17)
N9 Tb2 O7 Tb1 173.4(2)
O5 Tb2 O7 Tb1 52.2(3)
N8 Tb2 O7 Tb1 -45.8(2)
O3 Tb2 O7 Tb1 99.67(14)
O8 Tb2 O7 Tb1 175.44(19)
O4 Tb2 O8 C17 48.2(4)
O1 Tb2 O8 C17 -29.8(5)
N1 Tb2 O8 C17 -91.1(4)
N9 Tb2 O8 C17 -176.1(4)
O5 Tb2 O8 C17 140.6(4)
O7 Tb2 O8 C17 5.3(4)
N8 Tb2 O8 C17 -122.2(4)
O3 Tb2 O8 C17 97.9(4)
Tb1 Tb2 O8 C17 8.4(4)
O4 Tb2 O8 C22 -158.4(6)
O1 Tb2 O8 C22 123.6(6)
N1 Tb2 O8 C22 62.3(6)
N9 Tb2 O8 C22 -22.7(6)
O5 Tb2 O8 C22 -66.0(7)
O7 Tb2 O8 C22 158.7(7)
N8 Tb2 O8 C22 31.2(7)
O3 Tb2 O8 C22 -108.7(6)
Tb1 Tb2 O8 C22 161.8(6)
O4 Tb1 O6 C24 -130.0(4)
O1 Tb1 O6 C24 104.7(4)
O7 Tb1 O6 C24 -13.2(5)
O9 Tb1 O6 C24 136.2(5)
N7 Tb1 O6 C24 -81.1(4)
N5 Tb1 O6 C24 -7.5(4)
N3 Tb1 O6 C24 -159.9(5)
O2 Tb1 O6 C24 67.3(4)
Tb2 Tb1 O6 C24 -13(3)
O4 Tb1 O1 C31 -171.3(4)
O7 Tb1 O1 C31 113.5(4)
O6 Tb1 O1 C31 -24.8(5)
O9 Tb1 O1 C31 -54.2(4)
N7 Tb1 O1 C31 164.1(4)
N5 Tb1 O1 C31 64.2(4)
N3 Tb1 O1 C31 -112.6(4)
O2 Tb1 O1 C31 18.0(4)
Tb2 Tb1 O1 C31 152.3(5)
O4 Tb1 O1 Tb2 36.34(13)
O7 Tb1 O1 Tb2 -38.86(13)
O6 Tb1 O1 Tb2 -177.08(15)
O9 Tb1 O1 Tb2 153.46(16)
N7 Tb1 O1 Tb2 11.8(3)
N5 Tb1 O1 Tb2 -88.12(18)
N3 Tb1 O1 Tb2 95.05(15)
O2 Tb1 O1 Tb2 -134.33(18)
O4 Tb2 O1 C31 171.8(4)
N1 Tb2 O1 C31 -23.2(4)
N9 Tb2 O1 C31 32.0(5)
O5 Tb2 O1 C31 106.9(4)
O7 Tb2 O1 C31 -113.9(4)
N8 Tb2 O1 C31 58.5(4)
O3 Tb2 O1 C31 -178.1(4)
O8 Tb2 O1 C31 -80.5(4)
Tb1 Tb2 O1 C31 -151.9(5)
O4 Tb2 O1 Tb1 -36.29(13)
N1 Tb2 O1 Tb1 128.67(18)
N9 Tb2 O1 Tb1 -176.2(2)
O5 Tb2 O1 Tb1 -101.20(15)
O7 Tb2 O1 Tb1 37.93(13)
N8 Tb2 O1 Tb1 -149.65(18)
O3 Tb2 O1 Tb1 -26.3(2)
O8 Tb2 O1 Tb1 71.39(18)
O4 Tb1 O2 C32 -27.4(4)
O1 Tb1 O2 C32 -16.2(3)
O7 Tb1 O2 C32 -85.9(4)
O6 Tb1 O2 C32 138.6(4)
O9 Tb1 O2 C32 71.4(4)
N7 Tb1 O2 C32 -156.8(4)
N5 Tb1 O2 C32 -157.9(4)
N3 Tb1 O2 C32 64.9(4)
Tb2 Tb1 O2 C32 -43.5(3)
O4 Tb1 O2 C37 176.8(6)
O1 Tb1 O2 C37 -171.9(6)
O7 Tb1 O2 C37 118.3(6)
O6 Tb1 O2 C37 -17.2(6)
O9 Tb1 O2 C37 -84.4(6)
N7 Tb1 O2 C37 47.4(7)
N5 Tb1 O2 C37 46.4(6)
N3 Tb1 O2 C37 -90.9(6)
Tb2 Tb1 O2 C37 160.7(6)
O4 Tb2 O5 C39 -136.8(5)
O1 Tb2 O5 C39 -77.1(4)
N1 Tb2 O5 C39 11.2(5)
N9 Tb2 O5 C39 65.6(4)
O7 Tb2 O5 C39 -151.8(4)
N8 Tb2 O5 C39 -26.2(4)
O3 Tb2 O5 C39 156.0(5)
O8 Tb2 O5 C39 111.2(4)
Tb1 Tb2 O5 C39 -118.3(4)
Tb1 O4 C1 C6 -51.3(6)
Tb2 O4 C1 C6 157.2(4)
Tb1 O4 C1 C2 129.8(4)
Tb2 O4 C1 C2 -21.7(6)
C7 O3 C2 C3 -0.3(9)
Tb2 O3 C2 C3 -158.7(5)
C7 O3 C2 C1 -178.7(6)
Tb2 O3 C2 C1 22.9(6)
O4 C1 C2 O3 -3.6(7)
C6 C1 C2 O3 177.5(4)
O4 C1 C2 C3 177.9(5)
C6 C1 C2 C3 -1.1(8)
O3 C2 C3 C4 -179.3(5)
C1 C2 C3 C4 -1.0(9)
C2 C3 C4 C5 1.6(9)
C3 C4 C5 C6 -0.1(9)
O4 C1 C6 C5 -176.3(5)
C2 C1 C6 C5 2.6(7)
O4 C1 C6 C8 -0.3(7)
C2 C1 C6 C8 178.6(5)
C4 C5 C6 C1 -2.0(8)
C4 C5 C6 C8 -178.2(5)
N2 N3 C8 C6 -174.7(5)
Tb1 N3 C8 C6 11.6(8)
C1 C6 C8 N3 16.2(8)
C5 C6 C8 N3 -167.7(5)
Tb1 O9 C9 N2 25.3(7)
Tb1 O9 C9 C10 -155.7(4)
N3 N2 C9 O9 -1.1(8)
N3 N2 C9 C10 179.9(5)
O9 C9 C10 C15 -17.2(9)
N2 C9 C10 C15 161.8(7)
O9 C9 C10 C11 160.3(6)
N2 C9 C10 C11 -20.7(9)
C15 C10 C11 C12 0.1(11)
C9 C10 C11 C12 -177.4(7)
C10 C11 C12 C13 -0.6(12)
C11 C12 C13 C14 0.1(14)
C12 C13 C14 C15 1.0(15)
C13 C14 C15 C10 -1.5(15)
C11 C10 C15 C14 1.0(13)
C9 C10 C15 C14 178.6(8)
Tb1 O7 C16 C17 -176.4(4)
Tb2 O7 C16 C17 4.4(7)
Tb1 O7 C16 C21 3.4(9)
Tb2 O7 C16 C21 -175.8(4)
C22 O8 C17 C18 19.1(10)
Tb2 O8 C17 C18 174.5(6)
C22 O8 C17 C16 -160.8(7)
Tb2 O8 C17 C16 -5.4(7)
O7 C16 C17 C18 -178.9(6)
C21 C16 C17 C18 1.3(10)
O7 C16 C17 O8 1.0(8)
C21 C16 C17 O8 -178.8(5)
O8 C17 C18 C19 179.6(8)
C16 C17 C18 C19 -0.5(12)
C17 C18 C19 C20 -1.0(14)
C18 C19 C20 C21 1.8(15)
C19 C20 C21 C16 -0.9(13)
C19 C20 C21 C23 179.2(8)
O7 C16 C21 C20 179.6(6)
C17 C16 C21 C20 -0.6(10)
O7 C16 C21 C23 -0.5(10)
C17 C16 C21 C23 179.3(6)
N4 N5 C23 C21 179.8(6)
Tb1 N5 C23 C21 -6.9(10)
C20 C21 C23 N5 -177.5(7)
C16 C21 C23 N5 2.6(11)
Tb1 O6 C24 N4 10.4(7)
Tb1 O6 C24 C25 -167.4(4)
N5 N4 C24 O6 -5.8(8)
N5 N4 C24 C25 172.1(5)
O6 C24 C25 C26 -155.4(6)
N4 C24 C25 C26 26.8(8)
O6 C24 C25 C30 27.0(8)
N4 C24 C25 C30 -150.8(5)
C30 C25 C26 C27 0.4(10)
C24 C25 C26 C27 -177.1(6)
C25 C26 C27 C28 0.1(12)
C26 C27 C28 C29 -0.9(14)
C27 C28 C29 C30 1.3(14)
C28 C29 C30 C25 -0.8(12)
C26 C25 C30 C29 0.0(10)
C24 C25 C30 C29 177.6(6)
Tb1 O1 C31 C36 161.0(4)
Tb2 O1 C31 C36 -53.7(6)
Tb1 O1 C31 C32 -18.0(7)
Tb2 O1 C31 C32 127.3(4)
C37 O2 C32 C33 -9.6(9)
Tb1 O2 C32 C33 -167.8(5)
C37 O2 C32 C31 172.6(6)
Tb1 O2 C32 C31 14.4(6)
O1 C31 C32 C33 -178.2(5)
C36 C31 C32 C33 2.8(9)
O1 C31 C32 O2 -0.3(7)
C36 C31 C32 O2 -179.3(5)
O2 C32 C33 C34 179.6(6)
C31 C32 C33 C34 -2.7(10)
C32 C33 C34 C35 0.3(10)
C33 C34 C35 C36 2.0(11)
O1 C31 C36 C35 -179.5(5)
C32 C31 C36 C35 -0.5(8)
O1 C31 C36 C38 -2.3(8)
C32 C31 C36 C38 176.7(5)
C34 C35 C36 C31 -1.9(10)
C34 C35 C36 C38 -179.2(6)
N6 N8 C38 C36 -174.2(5)
Tb2 N8 C38 C36 16.5(8)
C31 C36 C38 N8 18.3(9)
C35 C36 C38 N8 -164.5(6)
Tb2 O5 C39 N6 25.4(7)
Tb2 O5 C39 C40 -150.8(4)
N8 N6 C39 O5 0.5(8)
N8 N6 C39 C40 176.8(5)
O5 C39 C40 C41 -166.4(7)
N6 C39 C40 C41 17.3(10)
O5 C39 C40 C45 14.9(9)
N6 C39 C40 C45 -161.4(6)
C45 C40 C41 C42 0.6(13)
C39 C40 C41 C42 -178.1(8)
C40 C41 C42 C43 0.7(16)
C41 C42 C43 C44 -1.3(16)
C42 C43 C44 C45 0.5(13)
C41 C40 C45 C44 -1.3(11)
C39 C40 C45 C44 177.4(7)
C43 C44 C45 C40 0.8(12)
Tb2 N1 C46 S1 -118(29)
Tb2 N9 C47 S2 8(35)
Tb1 N7 C48 S3 -132(15)
